data_7023997
loop_
_publ_author_name
'Liu, Yen-Hsiang'
'Lee, Szu-Hsuan'
'Chiang, Jung-Chun'
'Chen, Po-Chen'
'Chien, Po-Hsiu'
'Yang, Chen-I'

_publ_section_title
;
 Dehydration induced 2D-to-3D crystal-to-crystal network re-assembly and
 ferromagnetism tuning within two chiral copper(ii)-tartrate coordination
 polymers.
;
_journal_issue 48
_journal_name_full 'Dalton transactions (Cambridge, England : 2003)'
_journal_page_first 16857
_journal_page_last 16867
_journal_paper_doi 10.1039/c3dt52330f
_journal_volume 42
_journal_year 2013
_chemical_absolute_configuration ad
_chemical_compound_source 'synthesis as described'
_chemical_formula_moiety 'C4 H4 Cu1 O6'
_chemical_formula_sum 'C4 H4 Cu O6'
_chemical_formula_weight 211.61
_chemical_name_systematic
;
 ?
;
_space_group_crystal_system orthorhombic
_space_group_IT_number 18
_space_group_name_Hall 'P 2 2ab'
_space_group_name_H-M_alt 'P 21 21 2'
_symmetry_space_group_name_Hall 'P 2 2ab'
_symmetry_space_group_name_H-M 'P 21 21 2'
_atom_sites_solution_hydrogens geom
_atom_sites_solution_primary direct
_atom_sites_solution_secondary difmap
_audit_creation_date 2013-07-24T09:04:45-00:00
_audit_creation_method 'WinGX routine CIF_UPDATE'
_cell_angle_alpha 90
_cell_angle_beta 90
_cell_angle_gamma 90
_cell_formula_units_Z 4
_cell_length_a 11.7511(13)
_cell_length_b 4.9808(5)
_cell_length_c 8.9689(11)
_cell_measurement_reflns_used 1065
_cell_measurement_temperature 200(2)
_cell_measurement_theta_max 24.9864
_cell_measurement_theta_min 2.86
_cell_measurement_wavelength 0.71073
_cell_volume 524.95(10)
_computing_cell_refinement 'SAINT V8.18C integration software'
_computing_data_collection 'Bruker APEX2 software'
_computing_data_reduction 'Bruker SAINT'
_computing_molecular_graphics 'Ortep-3 for Windows (Farrugia, 1997)'
_computing_publication_material 'WinGX publication routines (Farrugia, 1999)'
_computing_structure_refinement 'SHELXL-97 (Sheldrick, 2008)'
_computing_structure_solution 'SIR92 (Giacovazzo et al, 1993)'
_diffrn_ambient_temperature 200(2)
_diffrn_detector 'APEX-II CCD'
_diffrn_measured_fraction_theta_full 0.991
_diffrn_measured_fraction_theta_max 0.991
_diffrn_measurement_device_type 'Bruker APEX-II'
_diffrn_measurement_method '\f or \w oscillation scans'
_diffrn_orient_matrix_type 'x-axis to radiation source'
_diffrn_orient_matrix_UB_11 -0.738763E-1
_diffrn_orient_matrix_UB_12 -0.146165
_diffrn_orient_matrix_UB_13 0.150967E-1
_diffrn_orient_matrix_UB_21 -0.301869E-1
_diffrn_orient_matrix_UB_22 0.907215E-1
_diffrn_orient_matrix_UB_23 0.723844E-1
_diffrn_orient_matrix_UB_31 -0.778621E-1
_diffrn_orient_matrix_UB_32 0.10351
_diffrn_orient_matrix_UB_33 -0.421235E-1
_diffrn_radiation_monochromator graphite
_diffrn_radiation_probe x-ray
_diffrn_radiation_type MoK\a
_diffrn_radiation_wavelength 0.71073
_diffrn_reflns_av_R_equivalents 0.055
_diffrn_reflns_av_unetI/netI 0.0633
_diffrn_reflns_limit_h_max 13
_diffrn_reflns_limit_h_min -12
_diffrn_reflns_limit_k_max 5
_diffrn_reflns_limit_k_min -5
_diffrn_reflns_limit_l_max 10
_diffrn_reflns_limit_l_min -7
_diffrn_reflns_number 3046
_diffrn_reflns_theta_full 25.06
_diffrn_reflns_theta_max 25.06
_diffrn_reflns_theta_min 2.27
_diffrn_source 'sealed x-ray tube'
_exptl_absorpt_coefficient_mu 4.133
_exptl_absorpt_correction_T_max 0.9207
_exptl_absorpt_correction_T_min 0.6818
_exptl_absorpt_correction_type multi-scan
_exptl_absorpt_process_details
;
        (SADABS- Sheldrick, 2003)
Comment on transmission values: The program SADABS (v2.06) outputs
the ratio of minimum to maximum apparent transmission (0.740577).
We have set T(max) to the expected value, i.e. exp(-r_min*mu) and we
calculate T(min) from the minimum to maximum apparent transmission
        given by SADABS.
;
_exptl_crystal_colour blue
_exptl_crystal_density_diffrn 2.678
_exptl_crystal_density_method 'not measured'
_exptl_crystal_description needle
_exptl_crystal_F_000 420
_exptl_crystal_size_max 0.21
_exptl_crystal_size_mid 0.04
_exptl_crystal_size_min 0.02
_refine_diff_density_max 0.641
_refine_diff_density_min -0.564
_refine_diff_density_rms 0.121
_refine_ls_abs_structure_details 'Flack H D (1983), Acta Cryst. A39, 876-881'
_refine_ls_abs_structure_Flack -0.04(4)
_refine_ls_extinction_method none
_refine_ls_goodness_of_fit_ref 1.027
_refine_ls_hydrogen_treatment constr
_refine_ls_matrix_type full
_refine_ls_number_parameters 90
_refine_ls_number_reflns 922
_refine_ls_number_restraints 0
_refine_ls_restrained_S_all 1.027
_refine_ls_R_factor_all 0.0495
_refine_ls_R_factor_gt 0.0368
_refine_ls_shift/su_max 0
_refine_ls_shift/su_mean 0
_refine_ls_structure_factor_coef Fsqd
_refine_ls_weighting_details 'calc w=1/[\s^2^(Fo^2^)+(0.0333P)^2^+0.0000P] where P=(Fo^2^+2Fc^2^)/3'
_refine_ls_weighting_scheme calc
_refine_ls_wR_factor_gt 0.0751
_refine_ls_wR_factor_ref 0.0788
_reflns_number_gt 782
_reflns_number_total 922
_reflns_threshold_expression >2\s(I)
_cod_data_source_file c3dt52330f.txt
_cod_data_source_block p21212
_cod_database_code 7023997

loop_
_space_group_symop_operation_xyz
'x, y, z'
'-x, -y, z'
'x+1/2, -y+1/2, -z'
'-x+1/2, y+1/2, -z'

loop_
_atom_site_label
_atom_site_type_symbol
_atom_site_fract_x
_atom_site_fract_y
_atom_site_fract_z
_atom_site_U_iso_or_equiv
_atom_site_adp_type
_atom_site_occupancy
_atom_site_symmetry_multiplicity
_atom_site_calc_flag
_atom_site_refinement_flags
Cu1 Cu 0.28876(5) 0.59117(12) 0.25437(10) 0.0113(2) Uani 1 1 d .
O1 O 0.2841(3) 0.3579(8) 0.4267(4) 0.0119(9) Uani 1 1 d .
O2 O 0.3280(3) 0.3216(8) 0.6691(5) 0.0128(10) Uani 1 1 d .
O3 O 0.3180(3) 0.8389(8) 0.0923(5) 0.0115(10) Uani 1 1 d .
O4 O 0.3772(4) 0.8606(8) -0.1436(5) 0.0177(10) Uani 1 1 d .
O5 O 0.4447(3) 0.7473(8) 0.3950(5) 0.0132(10) Uani 1 1 d .
H5 H 0.5061 0.725 0.3466 0.02 Uiso 1 1 d R
O6 O 0.3982(3) 0.3535(8) 0.1350(5) 0.0120(10) Uani 1 1 d .
H6 H 0.3708 0.2008 0.1228 0.018 Uiso 1 1 d R
C1 C 0.3420(5) 0.4121(12) 0.5400(7) 0.0109(13) Uiso 1 1 d .
C2 C 0.4476(5) 0.5891(13) 0.5302(7) 0.0107(14) Uani 1 1 d .
H2A H 0.4501 0.7115 0.6185 0.013 Uiso 1 1 calc R
C3 C 0.3726(5) 0.7461(12) -0.0224(7) 0.0112(14) Uiso 1 1 d .
C4 C 0.4341(6) 0.4788(12) -0.0031(7) 0.0099(14) Uani 1 1 d .
H4A H 0.4134 0.3583 -0.088 0.012 Uiso 1 1 calc R

loop_
_atom_site_aniso_label
_atom_site_aniso_U_11
_atom_site_aniso_U_22
_atom_site_aniso_U_33
_atom_site_aniso_U_23
_atom_site_aniso_U_13
_atom_site_aniso_U_12
Cu1 0.0123(3) 0.0101(3) 0.0116(4) 0.0021(4) 0.0018(4) 0.0023(3)
O1 0.008(2) 0.013(2) 0.014(2) 0.0026(17) -0.0017(19) -0.002(2)
O2 0.012(2) 0.014(2) 0.013(2) 0.0036(19) 0.0009(17) -0.0026(18)
O3 0.012(2) 0.010(2) 0.012(2) -0.0014(18) 0.0039(18) 0.0035(17)
O4 0.023(3) 0.015(2) 0.015(3) 0.0043(19) 0.005(2) 0.005(2)
O5 0.012(2) 0.016(2) 0.011(2) 0.0031(19) -0.0011(19) 0.0029(19)
O6 0.012(2) 0.006(2) 0.018(3) 0.0013(18) 0.0011(18) -0.0004(18)
C2 0.009(3) 0.011(3) 0.012(4) -0.001(3) 0.004(3) -0.001(3)
C4 0.013(4) 0.006(3) 0.011(4) 0.001(3) 0.002(3) -0.001(3)

loop_
_atom_type_symbol
_atom_type_description
_atom_type_scat_dispersion_real
_atom_type_scat_dispersion_imag
_atom_type_scat_source
Cu Cu 0.3201 1.2651 'International Tables Vol C Tables 4.2.6.8 and 6.1.1.4'
O O 0.0106 0.006 'International Tables Vol C Tables 4.2.6.8 and 6.1.1.4'
C C 0.0033 0.0016 'International Tables Vol C Tables 4.2.6.8 and 6.1.1.4'
H H 0 0 'International Tables Vol C Tables 4.2.6.8 and 6.1.1.4'

loop_
_geom_angle_atom_site_label_1
_geom_angle_atom_site_label_2
_geom_angle_atom_site_label_3
_geom_angle
_geom_angle_site_symmetry_1
_geom_angle_site_symmetry_3
O2 Cu1 O1 93.05(18) 4_556 .
O2 Cu1 O3 90.83(17) 4_556 .
O1 Cu1 O3 170.76(18) . .
O2 Cu1 O6 169.22(18) 4_556 .
O1 Cu1 O6 95.06(17) . .
O3 Cu1 O6 82.21(16) . .
O2 Cu1 O5 99.64(16) 4_556 .
O1 Cu1 O5 78.03(16) . .
O3 Cu1 O5 93.06(16) . .
O6 Cu1 O5 89.00(15) . .
C1 O1 Cu1 120.2(4) . .
C1 O2 Cu1 129.8(4) . 4_546
C3 O3 Cu1 117.1(4) . .
C2 O5 Cu1 106.7(3) . .
C2 O5 H5 109.7 . .
Cu1 O5 H5 110.1 . .
C4 O6 Cu1 112.3(3) . .
C4 O6 H6 113.2 . .
Cu1 O6 H6 110.7 . .
O1 C1 O2 126.9(6) . .
O1 C1 C2 121.4(5) . .
O2 C1 C2 111.6(5) . .
O5 C2 C2 109.7(4) . 2_665
O5 C2 C1 110.1(5) . .
C2 C2 C1 108.8(6) 2_665 .
O5 C2 H2A 109.4 . .
C2 C2 H2A 109.4 2_665 .
C1 C2 H2A 109.4 . .
O4 C3 O3 123.9(6) . .
O4 C3 C4 119.1(6) . .
O3 C3 C4 117.0(5) . .
O6 C4 C3 109.6(5) . .
O6 C4 C4 110.3(4) . 2_665
C3 C4 C4 110.6(6) . 2_665
O6 C4 H4A 108.8 . .
C3 C4 H4A 108.8 . .
C4 C4 H4A 108.8 2_665 .

loop_
_geom_bond_atom_site_label_1
_geom_bond_atom_site_label_2
_geom_bond_distance
_geom_bond_site_symmetry_2
Cu1 O2 1.916(4) 4_556
Cu1 O1 1.934(4) .
Cu1 O3 1.937(4) .
Cu1 O6 2.050(4) .
Cu1 O5 2.357(4) .
O1 C1 1.252(7) .
O2 C1 1.253(7) .
O2 Cu1 1.916(4) 4_546
O3 C3 1.298(7) .
O4 C3 1.228(7) .
O5 C2 1.447(7) .
O5 H5 0.85 .
O6 C4 1.449(7) .
O6 H6 0.8332 .
C1 C2 1.524(8) .
C2 C2 1.519(12) 2_665
C2 H2A 1 .
C3 C4 1.525(9) .
C4 C4 1.563(13) 2_665
C4 H4A 1 .
